data_4102471
loop_
_publ_author_name
'Taro Koide'
'Ko Furukawa'
'Hiroshi Shinokubo'
'Jae-Yoon Shin'
'Kil Suk Kim'
'Dongho Kim'
'Atsuhiro Osuka'

_publ_section_title
;
 A Stable Non-Kekul\'e Singlet Biradicaloid from meso-Free
 5,10,20,25-Tetrakis(Pentafluorophenyl)-Substituted
 [26]Hexaphyrin(1.1.1.1.1.1)
;
_journal_name_full 'Journal of the American Chemical Society'
_journal_page_first 7246
_journal_page_last 7247
_journal_paper_doi 10.1021/ja101040s
_journal_volume 132
_journal_year 2010
_chemical_formula_moiety 'C54 H16 F20 N6 O2, 4(C2 H4 Cl2)'
_chemical_formula_sum 'C62 H32 Cl8 F20 N6 O2'
_chemical_formula_weight 1556.54
_chemical_name_systematic
; 
 ? 
;
_space_group_IT_number 14
_symmetry_cell_setting monoclinic
_symmetry_Int_Tables_number 14
_symmetry_space_group_name_Hall '-P 2yab'
_symmetry_space_group_name_H-M 'P 1 21/a 1'
_atom_sites_solution_hydrogens geom
_atom_sites_solution_primary direct
_atom_sites_solution_secondary difmap
_audit_creation_method SHELXL-97
_cell_angle_alpha 90.00
_cell_angle_beta 113.082(13)
_cell_angle_gamma 90.00
_cell_formula_units_Z 2
_cell_length_a 10.068(4)
_cell_length_b 27.269(7)
_cell_length_c 11.909(4)
_cell_measurement_temperature 123(2)
_cell_measurement_theta_max 27.470
_cell_volume 3007.8(18)
_computing_cell_refinement PROCESS-AUTO
_computing_data_collection PROCESS-AUTO
_computing_data_reduction CrystalStructure
_computing_publication_material 'CrystalStructure 3.8'
_computing_structure_refinement 'SHELXL-97 (Sheldrick, 1997)'
_computing_structure_solution 'SHELXS-97 (Sheldrick, 1990)'
_diffrn_ambient_temperature 123(2)
_diffrn_detector_area_resol_mean 10.00
_diffrn_measured_fraction_theta_full 0.997
_diffrn_measured_fraction_theta_max 0.997
_diffrn_measurement_device_type 'Rigaku RAXIS-RAPID'
_diffrn_measurement_method \w
_diffrn_radiation_monochromator graphite
_diffrn_radiation_source 'fine-focus sealed tube'
_diffrn_radiation_type MoK\a
_diffrn_radiation_wavelength 0.71075
_diffrn_reflns_av_R_equivalents 0.1077
_diffrn_reflns_av_sigmaI/netI 0.0980
_diffrn_reflns_limit_h_max 13
_diffrn_reflns_limit_h_min -13
_diffrn_reflns_limit_k_max 35
_diffrn_reflns_limit_k_min -34
_diffrn_reflns_limit_l_max 13
_diffrn_reflns_limit_l_min -15
_diffrn_reflns_number 29039
_diffrn_reflns_theta_full 27.47
_diffrn_reflns_theta_max 27.47
_diffrn_reflns_theta_min 2.99
_exptl_absorpt_coefficient_mu 0.490
_exptl_absorpt_correction_T_max 0.9083
_exptl_absorpt_correction_T_min 0.8281
_exptl_absorpt_correction_type none
_exptl_crystal_colour violet
_exptl_crystal_density_diffrn 1.719
_exptl_crystal_density_method 'not measured'
_exptl_crystal_description prism
_exptl_crystal_F_000 1556
_exptl_crystal_size_max 0.40
_exptl_crystal_size_mid 0.30
_exptl_crystal_size_min 0.20
_refine_diff_density_max 0.590
_refine_diff_density_min -0.493
_refine_diff_density_rms 0.131
_refine_ls_extinction_method none
_refine_ls_goodness_of_fit_ref 1.071
_refine_ls_hydrogen_treatment constr
_refine_ls_matrix_type full
_refine_ls_number_parameters 442
_refine_ls_number_reflns 6862
_refine_ls_number_restraints 0
_refine_ls_restrained_S_all 1.071
_refine_ls_R_factor_all 0.1091
_refine_ls_R_factor_gt 0.0778
_refine_ls_shift/su_max 0.000
_refine_ls_shift/su_mean 0.000
_refine_ls_structure_factor_coef Fsqd
_refine_ls_weighting_details 'calc w=1/[\s^2^(Fo^2^)+(0.1126P)^2^+10.2179P] where P=(Fo^2^+2Fc^2^)/3'
_refine_ls_weighting_scheme calc
_refine_ls_wR_factor_gt 0.2301
_refine_ls_wR_factor_ref 0.2555
_reflns_number_gt 4709
_reflns_number_total 6862
_reflns_threshold_expression >2sigma(I)
_cod_data_source_file ja101040s_si_003.cif
_cod_data_source_block 90222-1
_cod_original_cell_volume 3007.6(17)
_cod_original_sg_symbol_H-M 'P 21/a '
_cod_database_code 4102471

loop_
_symmetry_equiv_pos_as_xyz
'x, y, z'
'-x+1/2, y+1/2, -z'
'-x, -y, -z'
'x-1/2, -y-1/2, z'

loop_
_atom_site_label
_atom_site_type_symbol
_atom_site_fract_x
_atom_site_fract_y
_atom_site_fract_z
_atom_site_U_iso_or_equiv
_atom_site_adp_type
_atom_site_occupancy
_atom_site_symmetry_multiplicity
_atom_site_calc_flag
_atom_site_refinement_flags
C1 C 0.6523(5) -0.13284(15) 1.0710(4) 0.0198(9) Uani 1 1 d .
C2 C 0.5129(5) -0.15447(17) 1.0536(4) 0.0228(9) Uani 1 1 d .
H2 H 0.4966 -0.1818 1.0961 0.027 Uiso 1 1 calc R
C3 C 0.4122(5) -0.12817(16) 0.9656(4) 0.0207(9) Uani 1 1 d .
H3 H 0.3109 -0.1336 0.9325 0.025 Uiso 1 1 calc R
C4 C 0.4901(5) -0.08940(16) 0.9311(4) 0.0200(9) Uani 1 1 d .
C5 C 0.4253(5) -0.05119(16) 0.8481(4) 0.0201(9) Uani 1 1 d .
C6 C 0.5018(5) -0.00925(16) 0.8360(4) 0.0199(9) Uani 1 1 d .
C7 C 0.4557(5) 0.03039(17) 0.7539(4) 0.0224(9) Uani 1 1 d .
H7 H 0.3607 0.0352 0.6946 0.027 Uiso 1 1 calc R
C8 C 0.5716(5) 0.06087(17) 0.7743(4) 0.0225(9) Uani 1 1 d .
H8 H 0.5706 0.0904 0.7317 0.027 Uiso 1 1 calc R
C9 C 0.6917(5) 0.04076(16) 0.8693(4) 0.0203(9) Uani 1 1 d .
C10 C 0.8428(5) 0.05579(15) 0.9318(4) 0.0207(9) Uani 1 1 d .
C11 C 0.9026(5) 0.08832(16) 0.8642(4) 0.0205(9) Uani 1 1 d .
C12 C 0.8387(5) 0.11189(17) 0.7514(4) 0.0233(9) Uani 1 1 d .
H12 H 0.7399 0.1100 0.6976 0.028 Uiso 1 1 calc R
C13 C 0.9448(5) 0.13843(17) 0.7320(4) 0.0240(10) Uani 1 1 d .
H13 H 0.9314 0.1586 0.6634 0.029 Uiso 1 1 calc R
C14 C 1.0764(5) 0.13018(15) 0.8319(4) 0.0194(9) Uani 1 1 d .
C15 C 1.2137(5) 0.14863(15) 0.8456(4) 0.0189(9) Uani 1 1 d .
C16 C 0.2708(5) -0.05536(16) 0.7645(4) 0.0201(9) Uani 1 1 d .
C17 C 0.2195(5) -0.09639(17) 0.6901(4) 0.0226(9) Uani 1 1 d .
C18 C 0.0815(5) -0.10004(18) 0.6044(4) 0.0251(10) Uani 1 1 d .
C19 C -0.0135(5) -0.06118(19) 0.5876(4) 0.0268(10) Uani 1 1 d .
C20 C 0.0296(5) -0.02067(17) 0.6618(4) 0.0240(9) Uani 1 1 d .
C21 C 0.1692(5) -0.01808(16) 0.7487(4) 0.0226(9) Uani 1 1 d .
C22 C 1.2089(5) 0.18808(16) 0.7572(4) 0.0196(9) Uani 1 1 d .
C23 C 1.2601(5) 0.18171(15) 0.6661(4) 0.0190(9) Uani 1 1 d .
C24 C 1.2510(5) 0.21809(18) 0.5816(4) 0.0245(10) Uani 1 1 d .
C25 C 1.1900(5) 0.26289(18) 0.5886(5) 0.0282(11) Uani 1 1 d .
C26 C 1.1382(5) 0.27037(16) 0.6782(5) 0.0242(10) Uani 1 1 d .
C27 C 1.1468(5) 0.23369(16) 0.7606(4) 0.0229(9) Uani 1 1 d .
N1 N 0.6345(4) -0.09358(13) 0.9943(3) 0.0200(8) Uani 1 1 d .
N2 N 0.6459(4) -0.00076(13) 0.9063(4) 0.0203(8) Uani 1 1 d .
H2N H 0.7006 -0.0196 0.9668 0.024 Uiso 1 1 calc R
N3 N 1.0462(4) 0.09969(13) 0.9111(3) 0.0198(8) Uani 1 1 d .
H3N H 1.1099 0.0891 0.9814 0.024 Uiso 1 1 calc R
F1 F 0.3095(3) -0.13405(10) 0.6965(3) 0.0272(6) Uani 1 1 d .
F2 F 0.0379(3) -0.13988(11) 0.5329(3) 0.0327(7) Uani 1 1 d .
F3 F -0.1470(3) -0.06351(12) 0.5017(3) 0.0366(7) Uani 1 1 d .
F4 F -0.0626(3) 0.01635(11) 0.6492(3) 0.0360(7) Uani 1 1 d .
F5 F 0.2051(3) 0.02235(10) 0.8175(3) 0.0252(6) Uani 1 1 d .
F6 F 1.3165(3) 0.13818(10) 0.6536(3) 0.0273(6) Uani 1 1 d .
F7 F 1.2979(4) 0.20995(12) 0.4924(3) 0.0371(7) Uani 1 1 d .
F8 F 1.1823(4) 0.29846(11) 0.5092(3) 0.0392(8) Uani 1 1 d .
F9 F 1.0783(3) 0.31384(10) 0.6859(3) 0.0367(8) Uani 1 1 d .
F10 F 1.0929(3) 0.24240(10) 0.8448(3) 0.0314(7) Uani 1 1 d .
O1 O 0.9181(4) 0.04046(13) 1.0335(3) 0.0292(8) Uani 1 1 d .
C1S C 0.4087(5) 0.0608(2) 0.3952(5) 0.0320(11) Uani 1 1 d .
H1S H 0.3772 0.0326 0.3385 0.038 Uiso 1 1 calc R
H2S H 0.3585 0.0590 0.4518 0.038 Uiso 1 1 calc R
C2S C 0.3711(6) 0.1078(2) 0.3248(5) 0.0361(12) Uani 1 1 d .
H3S H 0.4255 0.1106 0.2715 0.043 Uiso 1 1 calc R
H4S H 0.3965 0.1360 0.3814 0.043 Uiso 1 1 calc R
C1T C 0.9860(8) 0.2670(2) 0.1942(6) 0.0451(15) Uani 1 1 d .
H1T H 0.9114 0.2889 0.1372 0.054 Uiso 1 1 calc R
H2T H 1.0671 0.2878 0.2471 0.054 Uiso 1 1 calc R
C2T C 1.0390(6) 0.2327(2) 0.1226(6) 0.0386(13) Uani 1 1 d .
H3T H 1.1063 0.2087 0.1788 0.046 Uiso 1 1 calc R
H4T H 1.0929 0.2516 0.0831 0.046 Uiso 1 1 calc R
Cl1S Cl 0.59990(14) 0.05821(5) 0.47964(12) 0.0351(3) Uani 1 1 d .
Cl2S Cl 0.18124(15) 0.10749(7) 0.23425(14) 0.0471(4) Uani 1 1 d .
Cl1T Cl 0.91137(18) 0.23469(7) 0.28659(15) 0.0507(4) Uani 1 1 d .
Cl2T Cl 0.89396(18) 0.20076(6) 0.00858(15) 0.0484(4) Uani 1 1 d .

loop_
_atom_site_aniso_label
_atom_site_aniso_U_11
_atom_site_aniso_U_22
_atom_site_aniso_U_33
_atom_site_aniso_U_23
_atom_site_aniso_U_13
_atom_site_aniso_U_12
C1 0.019(2) 0.018(2) 0.022(2) -0.0002(16) 0.0068(17) -0.0004(16)
C2 0.020(2) 0.021(2) 0.028(2) -0.0008(17) 0.0092(18) -0.0045(17)
C3 0.016(2) 0.022(2) 0.027(2) -0.0022(17) 0.0115(17) -0.0030(17)
C4 0.017(2) 0.020(2) 0.022(2) -0.0001(16) 0.0067(17) -0.0033(16)
C5 0.019(2) 0.021(2) 0.022(2) -0.0032(16) 0.0088(17) -0.0010(16)
C6 0.018(2) 0.020(2) 0.022(2) -0.0017(16) 0.0086(17) -0.0014(16)
C7 0.016(2) 0.025(2) 0.025(2) 0.0009(18) 0.0071(17) -0.0005(17)
C8 0.020(2) 0.022(2) 0.026(2) 0.0031(17) 0.0099(18) -0.0005(17)
C9 0.017(2) 0.020(2) 0.023(2) 0.0001(17) 0.0070(17) -0.0011(16)
C10 0.019(2) 0.018(2) 0.025(2) 0.0004(17) 0.0089(18) 0.0000(16)
C11 0.019(2) 0.021(2) 0.022(2) 0.0002(17) 0.0087(17) 0.0008(16)
C12 0.016(2) 0.027(2) 0.026(2) -0.0035(18) 0.0070(18) -0.0022(17)
C13 0.022(2) 0.023(2) 0.026(2) 0.0026(18) 0.0086(19) -0.0004(18)
C14 0.020(2) 0.0169(19) 0.020(2) 0.0005(16) 0.0069(17) 0.0011(16)
C15 0.017(2) 0.0146(19) 0.024(2) 0.0002(16) 0.0069(17) -0.0007(16)
C16 0.0148(19) 0.021(2) 0.024(2) 0.0021(17) 0.0063(17) 0.0011(16)
C17 0.022(2) 0.025(2) 0.025(2) 0.0020(18) 0.0132(18) -0.0006(18)
C18 0.026(2) 0.027(2) 0.024(2) -0.0055(18) 0.0116(19) -0.0062(19)
C19 0.017(2) 0.035(3) 0.025(2) -0.0007(19) 0.0030(18) -0.0039(19)
C20 0.018(2) 0.026(2) 0.028(2) 0.0013(18) 0.0081(18) 0.0027(18)
C21 0.023(2) 0.021(2) 0.025(2) -0.0025(17) 0.0100(18) -0.0032(18)
C22 0.016(2) 0.017(2) 0.022(2) 0.0005(16) 0.0039(17) -0.0016(16)
C23 0.0163(19) 0.0148(19) 0.024(2) -0.0012(16) 0.0058(17) 0.0003(16)
C24 0.022(2) 0.029(2) 0.021(2) 0.0018(18) 0.0066(18) -0.0038(19)
C25 0.024(2) 0.026(2) 0.030(3) 0.0098(19) 0.005(2) -0.0048(19)
C26 0.019(2) 0.0139(19) 0.036(3) 0.0023(18) 0.0070(19) -0.0006(16)
C27 0.018(2) 0.020(2) 0.030(2) -0.0002(18) 0.0091(18) 0.0006(17)
N1 0.0170(17) 0.0186(17) 0.0231(19) -0.0005(14) 0.0065(15) -0.0014(14)
N2 0.0154(17) 0.0192(18) 0.0247(19) 0.0033(14) 0.0059(15) -0.0010(14)
N3 0.0174(17) 0.0202(18) 0.0207(18) 0.0013(14) 0.0060(15) -0.0007(14)
F1 0.0240(14) 0.0209(13) 0.0353(16) -0.0040(11) 0.0099(12) 0.0012(11)
F2 0.0329(16) 0.0311(15) 0.0301(15) -0.0113(12) 0.0078(13) -0.0108(12)
F3 0.0170(13) 0.0512(19) 0.0313(16) -0.0047(14) -0.0015(12) -0.0016(13)
F4 0.0227(14) 0.0376(17) 0.0417(18) -0.0004(14) 0.0061(13) 0.0112(12)
F5 0.0246(13) 0.0212(13) 0.0290(14) -0.0039(11) 0.0097(11) 0.0006(11)
F6 0.0290(14) 0.0207(13) 0.0342(15) -0.0023(11) 0.0145(12) 0.0028(11)
F7 0.0426(18) 0.0439(18) 0.0309(16) 0.0041(13) 0.0210(14) -0.0013(14)
F8 0.0423(18) 0.0321(16) 0.0378(18) 0.0170(13) 0.0099(15) -0.0044(14)
F9 0.0332(16) 0.0189(14) 0.057(2) 0.0059(13) 0.0165(15) 0.0056(12)
F10 0.0353(16) 0.0242(14) 0.0431(17) -0.0014(12) 0.0244(14) 0.0010(12)
O1 0.0229(16) 0.0356(19) 0.0254(17) 0.0079(14) 0.0054(14) -0.0065(14)
C1S 0.022(2) 0.040(3) 0.034(3) 0.002(2) 0.011(2) -0.002(2)
C2S 0.026(3) 0.040(3) 0.039(3) 0.000(2) 0.009(2) 0.001(2)
C1T 0.056(4) 0.034(3) 0.048(4) -0.001(3) 0.025(3) -0.014(3)
C2T 0.033(3) 0.038(3) 0.043(3) 0.004(2) 0.013(2) -0.004(2)
Cl1S 0.0265(6) 0.0460(8) 0.0300(6) 0.0013(5) 0.0080(5) -0.0003(5)
Cl2S 0.0296(7) 0.0667(10) 0.0427(8) 0.0135(7) 0.0117(6) 0.0067(6)
Cl1T 0.0485(9) 0.0661(10) 0.0404(8) 0.0031(7) 0.0206(7) -0.0082(8)
Cl2T 0.0447(8) 0.0531(9) 0.0455(9) -0.0117(7) 0.0157(7) -0.0083(7)

loop_
_atom_type_symbol
_atom_type_description
_atom_type_scat_dispersion_real
_atom_type_scat_dispersion_imag
_atom_type_scat_source
C C 0.0033 0.0016 'International Tables Vol C Tables 4.2.6.8 and 6.1.1.4'
H H 0.0000 0.0000 'International Tables Vol C Tables 4.2.6.8 and 6.1.1.4'
N N 0.0061 0.0033 'International Tables Vol C Tables 4.2.6.8 and 6.1.1.4'
F F 0.0171 0.0103 'International Tables Vol C Tables 4.2.6.8 and 6.1.1.4'
O O 0.0106 0.0060 'International Tables Vol C Tables 4.2.6.8 and 6.1.1.4'
Cl Cl 0.1484 0.1585 'International Tables Vol C Tables 4.2.6.8 and 6.1.1.4'

loop_
_geom_angle_atom_site_label_1
_geom_angle_atom_site_label_2
_geom_angle_atom_site_label_3
_geom_angle
_geom_angle_site_symmetry_1
_geom_angle_site_symmetry_3
N1 C1 C15 123.6(4) . 3_757
N1 C1 C2 110.7(4) . .
C15 C1 C2 125.7(4) 3_757 .
C3 C2 C1 106.5(4) . .
C3 C2 H2 126.7 . .
C1 C2 H2 126.7 . .
C2 C3 C4 106.2(4) . .
C2 C3 H3 126.9 . .
C4 C3 H3 126.9 . .
N1 C4 C5 123.6(4) . .
N1 C4 C3 111.0(4) . .
C5 C4 C3 125.3(4) . .
C4 C5 C6 123.2(4) . .
C4 C5 C16 119.3(4) . .
C6 C5 C16 117.5(4) . .
N2 C6 C7 105.9(4) . .
N2 C6 C5 123.8(4) . .
C7 C6 C5 130.2(4) . .
C8 C7 C6 108.4(4) . .
C8 C7 H7 125.8 . .
C6 C7 H7 125.8 . .
C7 C8 C9 108.0(4) . .
C7 C8 H8 126.0 . .
C9 C8 H8 126.0 . .
N2 C9 C8 107.0(4) . .
N2 C9 C10 119.0(4) . .
C8 C9 C10 134.0(4) . .
O1 C10 C9 121.6(4) . .
O1 C10 C11 121.3(4) . .
C9 C10 C11 117.1(4) . .
N3 C11 C12 107.6(4) . .
N3 C11 C10 120.4(4) . .
C12 C11 C10 131.9(4) . .
C13 C12 C11 107.9(4) . .
C13 C12 H12 126.1 . .
C11 C12 H12 126.1 . .
C12 C13 C14 107.9(4) . .
C12 C13 H13 126.0 . .
C14 C13 H13 126.0 . .
N3 C14 C13 106.7(4) . .
N3 C14 C15 127.0(4) . .
C13 C14 C15 126.2(4) . .
C1 C15 C14 126.8(4) 3_757 .
C1 C15 C22 118.7(4) 3_757 .
C14 C15 C22 114.5(4) . .
C17 C16 C21 115.3(4) . .
C17 C16 C5 121.1(4) . .
C21 C16 C5 123.5(4) . .
F1 C17 C18 116.7(4) . .
F1 C17 C16 120.0(4) . .
C18 C17 C16 123.2(4) . .
F2 C18 C17 121.1(4) . .
F2 C18 C19 119.4(4) . .
C17 C18 C19 119.5(4) . .
F3 C19 C20 120.0(4) . .
F3 C19 C18 120.3(4) . .
C20 C19 C18 119.7(4) . .
F4 C20 C19 120.3(4) . .
F4 C20 C21 120.1(4) . .
C19 C20 C21 119.6(4) . .
F5 C21 C20 116.9(4) . .
F5 C21 C16 120.5(4) . .
C20 C21 C16 122.6(4) . .
C23 C22 C27 116.3(4) . .
C23 C22 C15 123.0(4) . .
C27 C22 C15 120.7(4) . .
F6 C23 C22 120.0(4) . .
F6 C23 C24 117.3(4) . .
C22 C23 C24 122.7(4) . .
F7 C24 C25 119.8(4) . .
F7 C24 C23 120.8(4) . .
C25 C24 C23 119.4(4) . .
F8 C25 C26 120.5(5) . .
F8 C25 C24 120.1(5) . .
C26 C25 C24 119.4(4) . .
F9 C26 C25 119.9(4) . .
F9 C26 C27 119.6(4) . .
C25 C26 C27 120.5(4) . .
F10 C27 C26 118.3(4) . .
F10 C27 C22 119.9(4) . .
C26 C27 C22 121.8(4) . .
C4 N1 C1 105.5(4) . .
C9 N2 C6 110.6(4) . .
C9 N2 H2N 124.7 . .
C6 N2 H2N 124.7 . .
C11 N3 C14 109.9(4) . .
C11 N3 H3N 125.1 . .
C14 N3 H3N 125.1 . .
C2S C1S Cl1S 109.2(4) . .
C2S C1S H1S 109.8 . .
Cl1S C1S H1S 109.8 . .
C2S C1S H2S 109.8 . .
Cl1S C1S H2S 109.8 . .
H1S C1S H2S 108.3 . .
C1S C2S Cl2S 108.1(4) . .
C1S C2S H3S 110.1 . .
Cl2S C2S H3S 110.1 . .
C1S C2S H4S 110.1 . .
Cl2S C2S H4S 110.1 . .
H3S C2S H4S 108.4 . .
C2T C1T Cl1T 111.8(4) . .
C2T C1T H1T 109.3 . .
Cl1T C1T H1T 109.3 . .
C2T C1T H2T 109.3 . .
Cl1T C1T H2T 109.3 . .
H1T C1T H2T 107.9 . .
C1T C2T Cl2T 111.7(4) . .
C1T C2T H3T 109.3 . .
Cl2T C2T H3T 109.3 . .
C1T C2T H4T 109.3 . .
Cl2T C2T H4T 109.3 . .
H3T C2T H4T 107.9 . .

loop_
_geom_bond_atom_site_label_1
_geom_bond_atom_site_label_2
_geom_bond_distance
_geom_bond_site_symmetry_2
C1 N1 1.372(6) .
C1 C15 1.393(6) 3_757
C1 C2 1.461(6) .
C2 C3 1.344(7) .
C2 H2 0.9500 .
C3 C4 1.468(6) .
C3 H3 0.9500 .
C4 N1 1.354(6) .
C4 C5 1.408(6) .
C5 C6 1.418(6) .
C5 C16 1.487(6) .
C6 N2 1.381(6) .
C6 C7 1.408(6) .
C7 C8 1.374(6) .
C7 H7 0.9500 .
C8 C9 1.403(6) .
C8 H8 0.9500 .
C9 N2 1.359(6) .
C9 C10 1.466(6) .
C10 O1 1.223(6) .
C10 C11 1.476(6) .
C11 N3 1.366(6) .
C11 C12 1.398(7) .
C12 C13 1.383(7) .
C12 H12 0.9500 .
C13 C14 1.409(6) .
C13 H13 0.9500 .
C14 N3 1.377(6) .
C14 C15 1.419(6) .
C15 C1 1.393(6) 3_757
C15 C22 1.492(6) .
C16 C17 1.394(7) .
C16 C21 1.401(6) .
C17 F1 1.352(5) .
C17 C18 1.367(7) .
C18 F2 1.344(5) .
C18 C19 1.388(7) .
C19 F3 1.334(5) .
C19 C20 1.374(7) .
C20 F4 1.339(5) .
C20 C21 1.382(6) .
C21 F5 1.337(5) .
C22 C23 1.382(7) .
C22 C27 1.400(6) .
C23 F6 1.349(5) .
C23 C24 1.391(6) .
C24 F7 1.339(6) .
C24 C25 1.384(7) .
C25 F8 1.335(5) .
C25 C26 1.374(8) .
C26 F9 1.349(5) .
C26 C27 1.380(7) .
C27 F10 1.335(6) .
N2 H2N 0.8800 .
N3 H3N 0.8800 .
C1S C2S 1.496(8) .
C1S Cl1S 1.790(5) .
C1S H1S 0.9900 .
C1S H2S 0.9900 .
C2S Cl2S 1.789(6) .
C2S H3S 0.9900 .
C2S H4S 0.9900 .
C1T C2T 1.498(9) .
C1T Cl1T 1.789(6) .
C1T H1T 0.9900 .
C1T H2T 0.9900 .
C2T Cl2T 1.784(6) .
C2T H3T 0.9900 .
C2T H4T 0.9900 .

loop_
_geom_torsion_atom_site_label_1
_geom_torsion_atom_site_label_2
_geom_torsion_atom_site_label_3
_geom_torsion_atom_site_label_4
_geom_torsion
_geom_torsion_site_symmetry_1
_geom_torsion_site_symmetry_4
N1 C1 C2 C3 0.5(5) . .
C15 C1 C2 C3 179.5(4) 3_757 .
C1 C2 C3 C4 -1.4(5) . .
C2 C3 C4 N1 2.0(5) . .
C2 C3 C4 C5 -175.0(4) . .
N1 C4 C5 C6 -10.0(7) . .
C3 C4 C5 C6 166.7(4) . .
N1 C4 C5 C16 167.2(4) . .
C3 C4 C5 C16 -16.2(7) . .
C4 C5 C6 N2 -2.1(7) . .
C16 C5 C6 N2 -179.3(4) . .
C4 C5 C6 C7 176.1(5) . .
C16 C5 C6 C7 -1.2(7) . .
N2 C6 C7 C8 1.3(5) . .
C5 C6 C7 C8 -177.1(5) . .
C6 C7 C8 C9 0.0(6) . .
C7 C8 C9 N2 -1.3(5) . .
C7 C8 C9 C10 -179.6(5) . .
N2 C9 C10 O1 -19.4(7) . .
C8 C9 C10 O1 158.7(5) . .
N2 C9 C10 C11 157.5(4) . .
C8 C9 C10 C11 -24.3(8) . .
O1 C10 C11 N3 3.9(7) . .
C9 C10 C11 N3 -173.1(4) . .
O1 C10 C11 C12 -176.9(5) . .
C9 C10 C11 C12 6.1(7) . .
N3 C11 C12 C13 -1.2(5) . .
C10 C11 C12 C13 179.5(5) . .
C11 C12 C13 C14 1.6(5) . .
C12 C13 C14 N3 -1.4(5) . .
C12 C13 C14 C15 176.8(4) . .
N3 C14 C15 C1 12.6(8) . 3_757
C13 C14 C15 C1 -165.2(5) . 3_757
N3 C14 C15 C22 -169.1(4) . .
C13 C14 C15 C22 13.1(7) . .
C4 C5 C16 C17 -53.3(6) . .
C6 C5 C16 C17 124.0(5) . .
C4 C5 C16 C21 130.7(5) . .
C6 C5 C16 C21 -51.9(6) . .
C21 C16 C17 F1 178.7(4) . .
C5 C16 C17 F1 2.4(7) . .
C21 C16 C17 C18 2.1(7) . .
C5 C16 C17 C18 -174.2(4) . .
F1 C17 C18 F2 1.8(7) . .
C16 C17 C18 F2 178.5(4) . .
F1 C17 C18 C19 -175.7(4) . .
C16 C17 C18 C19 1.0(7) . .
F2 C18 C19 F3 0.4(7) . .
C17 C18 C19 F3 177.9(4) . .
F2 C18 C19 C20 178.9(4) . .
C17 C18 C19 C20 -3.6(7) . .
F3 C19 C20 F4 0.7(7) . .
C18 C19 C20 F4 -177.8(4) . .
F3 C19 C20 C21 -178.5(4) . .
C18 C19 C20 C21 3.0(8) . .
F4 C20 C21 F5 0.3(7) . .
C19 C20 C21 F5 179.5(4) . .
F4 C20 C21 C16 -178.9(4) . .
C19 C20 C21 C16 0.3(7) . .
C17 C16 C21 F5 178.0(4) . .
C5 C16 C21 F5 -5.8(7) . .
C17 C16 C21 C20 -2.8(7) . .
C5 C16 C21 C20 173.4(4) . .
C1 C15 C22 C23 66.4(6) 3_757 .
C14 C15 C22 C23 -112.0(5) . .
C1 C15 C22 C27 -115.7(5) 3_757 .
C14 C15 C22 C27 65.9(5) . .
C27 C22 C23 F6 -177.5(4) . .
C15 C22 C23 F6 0.5(6) . .
C27 C22 C23 C24 -0.2(6) . .
C15 C22 C23 C24 177.8(4) . .
F6 C23 C24 F7 -0.6(6) . .
C22 C23 C24 F7 -178.0(4) . .
F6 C23 C24 C25 178.2(4) . .
C22 C23 C24 C25 0.8(7) . .
F7 C24 C25 F8 -2.2(7) . .
C23 C24 C25 F8 179.1(4) . .
F7 C24 C25 C26 178.0(4) . .
C23 C24 C25 C26 -0.7(7) . .
F8 C25 C26 F9 0.4(7) . .
C24 C25 C26 F9 -179.9(4) . .
F8 C25 C26 C27 -179.7(4) . .
C24 C25 C26 C27 0.1(7) . .
F9 C26 C27 F10 1.0(6) . .
C25 C26 C27 F10 -178.9(4) . .
F9 C26 C27 C22 -179.5(4) . .
C25 C26 C27 C22 0.6(7) . .
C23 C22 C27 F10 179.0(4) . .
C15 C22 C27 F10 0.9(6) . .
C23 C22 C27 C26 -0.5(6) . .
C15 C22 C27 C26 -178.5(4) . .
C5 C4 N1 C1 175.4(4) . .
C3 C4 N1 C1 -1.6(5) . .
C15 C1 N1 C4 -178.3(4) 3_757 .
C2 C1 N1 C4 0.7(5) . .
C8 C9 N2 C6 2.2(5) . .
C10 C9 N2 C6 -179.2(4) . .
C7 C6 N2 C9 -2.1(5) . .
C5 C6 N2 C9 176.4(4) . .
C12 C11 N3 C14 0.4(5) . .
C10 C11 N3 C14 179.7(4) . .
C13 C14 N3 C11 0.6(5) . .
C15 C14 N3 C11 -177.5(4) . .
Cl1S C1S C2S Cl2S 176.5(3) . .
Cl1T C1T C2T Cl2T 67.8(6) . .
